data_1577297
loop_
_publ_author_name
'Bae, Dae Young'
'Ruhs, Nicholas P.'
'Mirica, Liviu M.'

_publ_section_title
;
 Aerobic Base-free C-H Bond Activation at a Pd Center in Aqueous
 Conditions
;
_journal_name_full 'Chemical Science'
_journal_paper_doi 10.1039/D6SC03081E
_journal_year 2026
_chemical_formula_moiety 'C26 H38 N4 Pd, C2 H3 N, 2(B F4)'
_chemical_formula_sum 'C28 H41 B2 F8 N5 Pd'
_chemical_formula_weight 727.68
_space_group_crystal_system monoclinic
_space_group_IT_number 14
_space_group_name_Hall '-P 2ybc'
_space_group_name_H-M_alt 'P 1 21/c 1'
_atom_sites_solution_hydrogens mixed
_audit_creation_date 2023-04-18
_audit_creation_method
;
Olex2 1.5
(compiled 2023.03.06 svn.rbb2c1857 for OlexSys, GUI svn.r6748)
;
_audit_update_record
;
2024-02-06 deposited with the CCDC.	2026-05-27 downloaded from the CCDC.
;
_cell_angle_alpha 90
_cell_angle_beta 105.091(5)
_cell_angle_gamma 90
_cell_formula_units_Z 4
_cell_length_a 12.1854(10)
_cell_length_b 13.2252(11)
_cell_length_c 19.5898(17)
_cell_measurement_reflns_used 8699
_cell_measurement_temperature 100(2)
_cell_measurement_theta_max 27.44
_cell_measurement_theta_min 2.32
_cell_volume 3048.1(4)
_computing_cell_refinement 'Bruker SAINT'
_computing_data_collection 'Bruker APEX2'
_computing_data_reduction 'Bruker SAINT'
_computing_molecular_graphics 'Olex2 1.5 (Dolomanov et al., 2009)'
_computing_publication_material 'Olex2 1.5 (Dolomanov et al., 2009)'
_computing_structure_refinement 'SHELXL 2016/4 (Sheldrick, 2015)'
_computing_structure_solution 'SHELXT-2013 (Sheldrick, 2008)'
_diffrn_ambient_temperature 100.05
_diffrn_measured_fraction_theta_full 0.995
_diffrn_measured_fraction_theta_max 0.933
_diffrn_measurement_device_type 'Bruker APEX-II CCD'
_diffrn_measurement_method '\f and \w scans'
_diffrn_radiation_type MoK\a
_diffrn_radiation_wavelength 0.71073
_diffrn_reflns_av_R_equivalents 0.0872
_diffrn_reflns_av_unetI/netI 0.0696
_diffrn_reflns_Laue_measured_fraction_full 0.995
_diffrn_reflns_Laue_measured_fraction_max 0.933
_diffrn_reflns_limit_h_max 15
_diffrn_reflns_limit_h_min -15
_diffrn_reflns_limit_k_max 15
_diffrn_reflns_limit_k_min -17
_diffrn_reflns_limit_l_max 25
_diffrn_reflns_limit_l_min -25
_diffrn_reflns_number 48647
_diffrn_reflns_point_group_measured_fraction_full 0.995
_diffrn_reflns_point_group_measured_fraction_max 0.933
_diffrn_reflns_theta_full 25.242
_diffrn_reflns_theta_max 27.648
_diffrn_reflns_theta_min 1.077
_exptl_absorpt_coefficient_mu 0.686
_exptl_absorpt_correction_T_max 0.8621
_exptl_absorpt_correction_T_min 0.7126
_exptl_absorpt_correction_type multi-scan
_exptl_absorpt_process_details 'sadabs v2014/4'
_exptl_crystal_colour orange
_exptl_crystal_colour_primary orange
_exptl_crystal_density_diffrn 1.586
_exptl_crystal_density_method 'not measured'
_exptl_crystal_description rod
_exptl_crystal_F_000 1488
_exptl_crystal_size_max 0.535
_exptl_crystal_size_mid 0.109
_exptl_crystal_size_min 0.091
_refine_diff_density_max 7.552
_refine_diff_density_min -1.218
_refine_diff_density_rms 0.207
_refine_ls_extinction_method none
_refine_ls_goodness_of_fit_ref 1.063
_refine_ls_hydrogen_treatment mixed
_refine_ls_matrix_type full
_refine_ls_number_parameters 411
_refine_ls_number_reflns 6936
_refine_ls_number_restraints 1
_refine_ls_restrained_S_all 1.063
_refine_ls_R_factor_all 0.1062
_refine_ls_R_factor_gt 0.0768
_refine_ls_shift/su_max 0.001
_refine_ls_shift/su_mean 0.000
_refine_ls_structure_factor_coef Fsqd
_refine_ls_weighting_details 'w=1/[\s^2^(Fo^2^)+(0.1293P)^2^+12.7743P] where P=(Fo^2^+2Fc^2^)/3'
_refine_ls_weighting_scheme calc
_refine_ls_wR_factor_gt 0.1967
_refine_ls_wR_factor_ref 0.2208
_reflns_Friedel_coverage 0.000
_reflns_number_gt 5109
_reflns_number_total 6936
_reflns_threshold_expression 'I > 2\s(I)'
_cod_data_source_file d6sc03081e2.cif
_cod_data_source_block l15215
_cod_database_code 1577297
_shelx_shelxl_version_number 2016/4
_shelx_space_group_comment
;
The symmetry employed for this shelxl refinement is uniquely defined
by the following loop, which should always be used as a source of
symmetry information in preference to the above space-group names.
They are only intended as comments.
;
_shelx_estimated_absorpt_t_max 0.940
_shelx_estimated_absorpt_t_min 0.710
_olex2_refinement_description
;
1. Twinned data refinement
 Scales: 0.9863(10)
 0.0137(10)
2. Fixed Uiso
 At 1.2 times of:
  All C(H) groups, All C(H,H) groups
 At 1.5 times of:
  All C(H,H,H) groups
3. Restrained distances
 C1-H1
 0.95 with sigma of 0.01
4.a Secondary CH2 refined with riding coordinates:
 C7(H7A,H7B), C8(H8A,H8B), C14(H14A,H14B), C15(H15A,H15B)
4.b Aromatic/amide H refined with riding coordinates:
 C3(H3), C5(H5), C10(H10), C11(H11), C12(H12)
4.c Idealised Me refined as rotating group:
 C16(H16A,H16B,H16C), C18(H18A,H18B,H18C), C19(H19A,H19B,H19C), C23(H23A,H23B,
 H23C), C24(H24A,H24B,H24C), C26(H26A,H26B,H26C), C20(H20A,H20B,H20C), C22(H22A,
 H22B,H22C), C2S(H2SA,H2SB,H2SC)
;
_olex2_submission_special_instructions 'No special instructions were received'

loop_
_space_group_symop_operation_xyz
'x, y, z'
'-x, y+1/2, -z+1/2'
'-x, -y, -z'
'x, -y-1/2, z-1/2'

loop_
_atom_site_label
_atom_site_type_symbol
_atom_site_fract_x
_atom_site_fract_y
_atom_site_fract_z
_atom_site_U_iso_or_equiv
_atom_site_adp_type
_atom_site_occupancy
_atom_site_site_symmetry_order
_atom_site_calc_flag
_atom_site_refinement_flags_posn
_atom_site_refinement_flags_adp
_atom_site_refinement_flags_occupancy
_atom_site_disorder_assembly
_atom_site_disorder_group
Pd1 Pd 0.31431(4) 0.41992(3) 0.72339(2) 0.01494(16) Uani 1 1 d . . . . .
N1 N 0.4745(4) 0.4569(4) 0.7479(3) 0.0159(10) Uani 1 1 d . . . . .
N2 N 0.3501(4) 0.4038(4) 0.8394(3) 0.0174(10) Uani 1 1 d . . . . .
N3 N 0.3442(4) 0.3952(4) 0.6186(3) 0.0179(10) Uani 1 1 d . . . . .
N4 N 0.1474(4) 0.3871(4) 0.6963(3) 0.0202(11) Uani 1 1 d . . . . .
C1 C 0.3791(5) 0.2350(5) 0.7378(3) 0.0219(13) Uani 1 1 d D . . . .
H1 H 0.2991(13) 0.240(7) 0.730(4) 0.04(2) Uiso 1 1 d D . . . .
C2 C 0.4344(5) 0.2426(5) 0.6843(3) 0.0208(12) Uani 1 1 d . . . . .
C3 C 0.5528(5) 0.2365(4) 0.7018(3) 0.0193(12) Uani 1 1 d . . . . .
H3 H 0.591084 0.236041 0.665282 0.023 Uiso 1 1 calc R U . . .
C4 C 0.6158(5) 0.2311(5) 0.7726(3) 0.0209(12) Uani 1 1 d . . . . .
C5 C 0.5556(5) 0.2420(5) 0.8244(3) 0.0200(12) Uani 1 1 d . . . . .
H5 H 0.596862 0.245501 0.872750 0.024 Uiso 1 1 calc R U . . .
C6 C 0.4389(6) 0.2477(5) 0.8074(3) 0.0213(13) Uani 1 1 d . . . . .
C7 C 0.3732(6) 0.2905(5) 0.8557(3) 0.0219(13) Uani 1 1 d . . . . .
H7A H 0.417214 0.281976 0.905519 0.026 Uiso 1 1 calc R U . . .
H7B H 0.300329 0.253928 0.848920 0.026 Uiso 1 1 calc R U . . .
C8 C 0.4585(5) 0.4610(5) 0.8671(3) 0.0188(12) Uani 1 1 d . . . . .
H8A H 0.440094 0.530666 0.878913 0.023 Uiso 1 1 calc R U . . .
H8B H 0.502515 0.428462 0.911258 0.023 Uiso 1 1 calc R U . . .
C9 C 0.5307(5) 0.4661(4) 0.8164(3) 0.0161(11) Uani 1 1 d . . . . .
C10 C 0.6462(5) 0.4861(5) 0.8353(3) 0.0191(12) Uani 1 1 d . . . . .
H10 H 0.686045 0.493978 0.883587 0.023 Uiso 1 1 calc R U . . .
C11 C 0.7029(5) 0.4945(5) 0.7826(3) 0.0206(12) Uani 1 1 d . . . . .
H11 H 0.781904 0.509347 0.794572 0.025 Uiso 1 1 calc R U . . .
C12 C 0.6441(5) 0.4811(5) 0.7124(3) 0.0196(12) Uani 1 1 d . . . . .
H12 H 0.682275 0.485475 0.676007 0.024 Uiso 1 1 calc R U . . .
C13 C 0.5282(5) 0.4611(5) 0.6963(3) 0.0170(12) Uani 1 1 d . . . . .
C14 C 0.4548(5) 0.4507(5) 0.6230(3) 0.0189(12) Uani 1 1 d . . . . .
H14A H 0.497677 0.414087 0.594153 0.023 Uiso 1 1 calc R U . . .
H14B H 0.437216 0.519027 0.602329 0.023 Uiso 1 1 calc R U . . .
C15 C 0.3639(6) 0.2799(5) 0.6137(3) 0.0235(13) Uani 1 1 d . . . . .
H15A H 0.289949 0.244160 0.600837 0.028 Uiso 1 1 calc R U . . .
H15B H 0.403791 0.266085 0.576637 0.028 Uiso 1 1 calc R U . . .
C16 C 0.7404(6) 0.2262(5) 0.7907(4) 0.0283(15) Uani 1 1 d . . . . .
H16A H 0.764580 0.155252 0.793983 0.043 Uiso 1 1 calc R U . . .
H16B H 0.771794 0.259713 0.836157 0.043 Uiso 1 1 calc R U . . .
H16C H 0.767960 0.260168 0.753877 0.043 Uiso 1 1 calc R U . . .
C17 C 0.2603(5) 0.4442(5) 0.8761(3) 0.0205(13) Uani 1 1 d . . . . .
C18 C 0.2202(5) 0.5467(5) 0.8441(3) 0.0239(13) Uani 1 1 d . . . . .
H18A H 0.286047 0.591021 0.847938 0.036 Uiso 1 1 calc R U . . .
H18B H 0.169042 0.577035 0.869567 0.036 Uiso 1 1 calc R U . . .
H18C H 0.179838 0.538218 0.794212 0.036 Uiso 1 1 calc R U . . .
C19 C 0.1597(5) 0.3729(5) 0.8651(3) 0.0231(13) Uani 1 1 d . . . . .
H19A H 0.146253 0.340922 0.818538 0.035 Uiso 1 1 calc R U . . .
H19B H 0.091926 0.410971 0.867814 0.035 Uiso 1 1 calc R U . . .
H19C H 0.175801 0.320671 0.901883 0.035 Uiso 1 1 calc R U . . .
C21 C 0.2561(5) 0.4328(5) 0.5508(3) 0.0207(13) Uani 1 1 d . . . . .
C23 C 0.1547(5) 0.3599(5) 0.5293(3) 0.0247(14) Uani 1 1 d . . . . .
H23A H 0.179529 0.296284 0.512434 0.037 Uiso 1 1 calc R U . . .
H23B H 0.095005 0.390481 0.491491 0.037 Uiso 1 1 calc R U . . .
H23C H 0.124793 0.346407 0.570263 0.037 Uiso 1 1 calc R U . . .
C24 C 0.2135(5) 0.5357(6) 0.5668(3) 0.0253(14) Uani 1 1 d . . . . .
H24A H 0.174794 0.528967 0.604629 0.038 Uiso 1 1 calc R U . . .
H24B H 0.160289 0.562414 0.524255 0.038 Uiso 1 1 calc R U . . .
H24C H 0.278023 0.582048 0.582030 0.038 Uiso 1 1 calc R U . . .
C25 C 0.0527(5) 0.3686(5) 0.6781(3) 0.0235(13) Uani 1 1 d . . . . .
C26 C -0.0667(6) 0.3445(7) 0.6532(4) 0.0366(18) Uani 1 1 d . . . . .
H26A H -0.098573 0.377726 0.607641 0.055 Uiso 1 1 calc R U . . .
H26B H -0.106547 0.368425 0.687659 0.055 Uiso 1 1 calc R U . . .
H26C H -0.076056 0.271173 0.647567 0.055 Uiso 1 1 calc R U . . .
C20 C 0.3133(6) 0.4551(6) 0.9561(3) 0.0250(14) Uani 1 1 d . . . A 1
H20A H 0.352012 0.392110 0.974768 0.037 Uiso 1 1 calc R U . A 1
H20B H 0.253395 0.469408 0.979833 0.037 Uiso 1 1 calc R U . A 1
H20C H 0.368289 0.510786 0.964795 0.037 Uiso 1 1 calc R U . A 1
C22 C 0.3090(6) 0.4390(6) 0.4878(3) 0.0278(15) Uani 1 1 d . . . B 1
H22A H 0.357101 0.499298 0.492572 0.042 Uiso 1 1 calc R U . B 1
H22B H 0.248449 0.443029 0.443792 0.042 Uiso 1 1 calc R U . B 1
H22C H 0.355167 0.378557 0.486984 0.042 Uiso 1 1 calc R U . B 1
N1S N 0.1009(8) 0.0955(7) 0.5645(5) 0.060(2) Uani 1 1 d . . . . .
C1S C 0.0295(7) 0.1253(7) 0.5170(5) 0.048(2) Uani 1 1 d . . . . .
C2S C -0.0607(7) 0.1639(9) 0.4613(5) 0.054(2) Uani 1 1 d . . . . .
H2SA H -0.092024 0.109349 0.428064 0.080 Uiso 1 1 calc R U . . .
H2SB H -0.031602 0.217739 0.436375 0.080 Uiso 1 1 calc R U . . .
H2SC H -0.120583 0.191214 0.481101 0.080 Uiso 1 1 calc R U . . .
B1 B 0.6287(6) 0.2612(7) 0.5248(4) 0.0276(17) Uani 1 1 d . . . . .
F1 F 0.5610(3) 0.3337(3) 0.4814(2) 0.0278(9) Uani 1 1 d . . . . .
F2 F 0.5574(3) 0.1843(3) 0.5379(2) 0.0290(9) Uani 1 1 d . . . . .
F3 F 0.6867(4) 0.3067(4) 0.5873(2) 0.0420(12) Uani 1 1 d . . . . .
F4 F 0.7039(4) 0.2185(4) 0.4905(3) 0.0508(14) Uani 1 1 d . . . . .
B2 B 0.0601(7) 0.3932(7) 0.2968(5) 0.0332(18) Uani 1 1 d . . . . .
F5 F 0.0182(5) 0.4148(4) 0.3533(3) 0.0671(18) Uani 1 1 d . . . . .
F6 F 0.1750(4) 0.3714(4) 0.3205(3) 0.0476(12) Uani 1 1 d . . . . .
F7 F 0.0444(4) 0.4733(4) 0.2502(2) 0.0417(11) Uani 1 1 d . . . . .
F8 F 0.0035(5) 0.3079(5) 0.2639(4) 0.075(2) Uani 1 1 d . . . . .

loop_
_atom_site_aniso_label
_atom_site_aniso_U_11
_atom_site_aniso_U_22
_atom_site_aniso_U_33
_atom_site_aniso_U_23
_atom_site_aniso_U_13
_atom_site_aniso_U_12
Pd1 0.0168(2) 0.0138(3) 0.0151(2) -0.00053(18) 0.00559(16) -0.00047(17)
N1 0.019(2) 0.012(2) 0.017(2) 0.001(2) 0.0054(19) -0.0001(19)
N2 0.021(2) 0.018(3) 0.015(2) 0.003(2) 0.0069(19) -0.002(2)
N3 0.021(2) 0.020(3) 0.013(2) -0.002(2) 0.0049(19) 0.004(2)
N4 0.020(3) 0.022(3) 0.020(3) 0.000(2) 0.008(2) -0.001(2)
C1 0.024(3) 0.014(3) 0.028(3) -0.003(3) 0.009(3) -0.001(2)
C2 0.029(3) 0.009(3) 0.024(3) -0.005(2) 0.007(2) -0.004(2)
C3 0.028(3) 0.010(3) 0.023(3) 0.000(2) 0.011(2) 0.003(2)
C4 0.031(3) 0.011(3) 0.023(3) 0.001(2) 0.013(3) 0.003(2)
C5 0.026(3) 0.017(3) 0.019(3) 0.007(2) 0.008(2) 0.004(2)
C6 0.033(3) 0.009(3) 0.025(3) 0.006(2) 0.013(3) -0.003(2)
C7 0.028(3) 0.016(3) 0.025(3) 0.007(3) 0.012(3) 0.003(2)
C8 0.020(3) 0.020(3) 0.017(3) -0.001(2) 0.005(2) 0.000(2)
C9 0.021(3) 0.010(3) 0.017(3) 0.000(2) 0.004(2) 0.000(2)
C10 0.023(3) 0.015(3) 0.019(3) -0.003(2) 0.006(2) 0.000(2)
C11 0.019(3) 0.018(3) 0.026(3) 0.000(3) 0.007(2) -0.001(2)
C12 0.023(3) 0.016(3) 0.024(3) 0.003(2) 0.012(2) -0.002(2)
C13 0.026(3) 0.014(3) 0.013(3) 0.001(2) 0.010(2) 0.002(2)
C14 0.022(3) 0.021(3) 0.016(3) 0.001(2) 0.007(2) 0.003(2)
C15 0.031(3) 0.018(3) 0.022(3) -0.004(3) 0.007(3) 0.003(3)
C16 0.041(4) 0.020(3) 0.031(4) -0.001(3) 0.020(3) 0.003(3)
C17 0.021(3) 0.023(3) 0.018(3) 0.000(2) 0.007(2) 0.004(2)
C18 0.023(3) 0.024(3) 0.025(3) 0.000(3) 0.007(3) 0.007(3)
C19 0.024(3) 0.022(3) 0.026(3) 0.002(3) 0.011(3) 0.001(3)
C21 0.023(3) 0.026(4) 0.012(3) 0.001(2) 0.003(2) 0.005(2)
C23 0.025(3) 0.030(4) 0.016(3) -0.007(3) -0.002(2) 0.000(3)
C24 0.025(3) 0.030(4) 0.021(3) 0.004(3) 0.007(3) 0.008(3)
C25 0.026(3) 0.025(4) 0.020(3) -0.004(3) 0.008(3) -0.002(3)
C26 0.020(3) 0.045(5) 0.043(4) -0.003(4) 0.004(3) -0.004(3)
C20 0.027(3) 0.036(4) 0.014(3) -0.002(3) 0.011(2) 0.010(3)
C22 0.030(3) 0.040(4) 0.014(3) 0.001(3) 0.006(3) 0.006(3)
N1S 0.063(5) 0.060(6) 0.052(5) 0.008(4) 0.005(4) 0.002(4)
C1S 0.039(5) 0.048(6) 0.059(6) 0.008(5) 0.017(4) -0.002(4)
C2S 0.027(4) 0.078(7) 0.054(5) 0.000(5) 0.008(4) 0.014(4)
B1 0.022(3) 0.044(5) 0.019(3) 0.005(3) 0.009(3) 0.002(3)
F1 0.031(2) 0.029(2) 0.0220(18) -0.0009(16) 0.0047(15) 0.0040(17)
F2 0.029(2) 0.032(2) 0.026(2) -0.0033(17) 0.0087(16) -0.0039(17)
F3 0.034(2) 0.062(3) 0.024(2) 0.007(2) -0.0034(17) -0.022(2)
F4 0.042(3) 0.074(4) 0.045(3) 0.023(3) 0.027(2) 0.031(3)
B2 0.035(4) 0.031(5) 0.031(4) 0.002(4) 0.004(3) 0.000(4)
F5 0.077(4) 0.068(4) 0.073(4) 0.024(3) 0.047(3) 0.024(3)
F6 0.030(2) 0.043(3) 0.065(3) 0.010(3) 0.004(2) -0.001(2)
F7 0.041(2) 0.048(3) 0.037(2) 0.004(2) 0.0110(19) 0.009(2)
F8 0.051(3) 0.050(4) 0.104(5) -0.006(3) -0.015(3) -0.014(3)

loop_
_atom_type_symbol
_atom_type_description
_atom_type_scat_dispersion_real
_atom_type_scat_dispersion_imag
_atom_type_scat_source
C C 0.0033 0.0016 'International Tables Vol C Tables 4.2.6.8 and 6.1.1.4'
H H 0.0000 0.0000 'International Tables Vol C Tables 4.2.6.8 and 6.1.1.4'
B B 0.0013 0.0007 'International Tables Vol C Tables 4.2.6.8 and 6.1.1.4'
F F 0.0171 0.0103 'International Tables Vol C Tables 4.2.6.8 and 6.1.1.4'
N N 0.0061 0.0033 'International Tables Vol C Tables 4.2.6.8 and 6.1.1.4'
Pd Pd -0.9988 1.0072 'International Tables Vol C Tables 4.2.6.8 and 6.1.1.4'

loop_
_geom_angle_atom_site_label_1
_geom_angle_atom_site_label_2
_geom_angle_atom_site_label_3
_geom_angle
_geom_angle_site_symmetry_1
_geom_angle_site_symmetry_3
_geom_angle_publ_flag
H20Aa C20a H20B 109.5 . . ?
H20Aa C20a H20C 109.5 . . ?
N1 Pd1 N2 81.59(19) . . ?
N1 Pd1 N3 82.5(2) . . ?
N1 Pd1 N4 177.8(2) . . ?
N1 Pd1 C1 87.3(2) . . ?
N2 Pd1 C1 79.7(2) . . ?
N3 Pd1 N2 155.32(19) . . ?
N3 Pd1 C1 80.8(2) . . ?
N4 Pd1 N2 99.6(2) . . ?
N4 Pd1 N3 97.1(2) . . ?
N4 Pd1 C1 94.8(2) . . ?
H20Ba C20a H20C 109.5 . . ?
H22Aa C22a H22B 109.5 . . ?
H22Aa C22a H22C 109.5 . . ?
H22Ba C22a H22C 109.5 . . ?
C20a C17 N2 110.2(5) . . ?
C22a C21 N3 111.2(5) . . ?
C22a C21 C23 106.8(5) . . ?
C9 N1 Pd1 119.1(4) . . ?
C13 N1 Pd1 118.6(4) . . ?
C13 N1 C9 121.8(5) . . ?
C7 N2 Pd1 106.5(4) . . ?
C7 N2 C17 110.6(4) . . ?
C8 N2 Pd1 104.1(3) . . ?
C8 N2 C7 108.6(5) . . ?
C8 N2 C17 108.7(5) . . ?
C17 N2 Pd1 118.0(4) . . ?
C14 N3 Pd1 103.6(3) . . ?
C14 N3 C15 109.3(5) . . ?
C14 N3 C21 107.4(5) . . ?
C15 N3 Pd1 105.6(4) . . ?
C15 N3 C21 110.2(5) . . ?
C21 N3 Pd1 120.3(4) . . ?
C25 N4 Pd1 177.2(5) . . ?
Pd1 C1 H1 69(5) . . ?
C2 C1 Pd1 92.5(4) . . ?
C2 C1 H1 124(5) . . ?
C6 C1 Pd1 93.5(4) . . ?
C6 C1 H1 114(5) . . ?
C6 C1 C2 120.1(6) . . ?
C1 C2 C3 119.0(6) . . ?
C1 C2 C15 116.3(6) . . ?
C3 C2 C15 123.3(6) . . ?
C2 C3 H3 119.7 . . ?
C2 C3 C4 120.7(6) . . ?
C4 C3 H3 119.7 . . ?
C3 C4 C5 117.1(6) . . ?
C3 C4 C16 120.4(6) . . ?
C5 C4 C16 122.1(6) . . ?
C4 C5 H5 119.0 . . ?
C6 C5 C4 122.1(6) . . ?
C6 C5 H5 119.0 . . ?
C1 C6 C7 116.0(6) . . ?
C5 C6 C1 118.7(6) . . ?
C5 C6 C7 123.7(6) . . ?
N2 C7 H7A 109.8 . . ?
N2 C7 H7B 109.8 . . ?
C6 C7 N2 109.6(5) . . ?
C6 C7 H7A 109.8 . . ?
C6 C7 H7B 109.8 . . ?
H7A C7 H7B 108.2 . . ?
N2 C8 H8A 108.8 . . ?
N2 C8 H8B 108.8 . . ?
H8A C8 H8B 107.7 . . ?
C9 C8 N2 113.6(5) . . ?
C9 C8 H8A 108.8 . . ?
C9 C8 H8B 108.8 . . ?
N1 C9 C8 115.2(5) . . ?
N1 C9 C10 120.2(5) . . ?
C10 C9 C8 124.5(5) . . ?
C9 C10 H10 120.5 . . ?
C9 C10 C11 119.0(6) . . ?
C11 C10 H10 120.5 . . ?
C10 C11 H11 120.1 . . ?
C12 C11 C10 119.9(6) . . ?
C12 C11 H11 120.1 . . ?
C11 C12 H12 120.6 . . ?
C11 C12 C13 118.8(5) . . ?
C13 C12 H12 120.6 . . ?
N1 C13 C12 120.2(5) . . ?
N1 C13 C14 115.9(5) . . ?
C12 C13 C14 123.8(5) . . ?
N3 C14 H14A 108.8 . . ?
N3 C14 H14B 108.8 . . ?
C13 C14 N3 113.6(5) . . ?
C13 C14 H14A 108.8 . . ?
C13 C14 H14B 108.8 . . ?
H14A C14 H14B 107.7 . . ?
N3 C15 H15A 109.9 . . ?
N3 C15 H15B 109.9 . . ?
C2 C15 N3 109.0(5) . . ?
C2 C15 H15A 109.9 . . ?
C2 C15 H15B 109.9 . . ?
H15A C15 H15B 108.3 . . ?
C4 C16 H16A 109.5 . . ?
C4 C16 H16B 109.5 . . ?
C4 C16 H16C 109.5 . . ?
H16A C16 H16B 109.5 . . ?
H16A C16 H16C 109.5 . . ?
H16B C16 H16C 109.5 . . ?
C17 C20a H20A 109.5 . . ?
C18 C17 N2 107.8(5) . . ?
C17 C20a H20B 109.5 . . ?
C18 C17 C20 110.0(5) . . ?
C19 C17 N2 111.1(5) . . ?
C19 C17 C18 109.6(5) . . ?
C19 C17 C20 108.2(5) . . ?
C17 C18 H18A 109.5 . . ?
C17 C18 H18B 109.5 . . ?
C17 C20a H20C 109.5 . . ?
C17 C18 H18C 109.5 . . ?
H18A C18 H18B 109.5 . . ?
H18A C18 H18C 109.5 . . ?
H18B C18 H18C 109.5 . . ?
C17 C19 H19A 109.5 . . ?
C17 C19 H19B 109.5 . . ?
C17 C19 H19C 109.5 . . ?
H19A C19 H19B 109.5 . . ?
H19A C19 H19C 109.5 . . ?
H19B C19 H19C 109.5 . . ?
C23 C21 N3 111.1(5) . . ?
C24 C21 N3 107.9(5) . . ?
C24 C21 C23 109.0(5) . . ?
C21 C22a H22A 109.5 . . ?
C24 C21 C22 110.9(5) . . ?
C21 C23 H23A 109.5 . . ?
C21 C23 H23B 109.5 . . ?
C21 C23 H23C 109.5 . . ?
H23A C23 H23B 109.5 . . ?
H23A C23 H23C 109.5 . . ?
H23B C23 H23C 109.5 . . ?
C21 C24 H24A 109.5 . . ?
C21 C24 H24B 109.5 . . ?
C21 C24 H24C 109.5 . . ?
H24A C24 H24B 109.5 . . ?
H24A C24 H24C 109.5 . . ?
H24B C24 H24C 109.5 . . ?
N4 C25 C26 178.5(7) . . ?
C25 C26 H26A 109.5 . . ?
C25 C26 H26B 109.5 . . ?
C25 C26 H26C 109.5 . . ?
H26A C26 H26B 109.5 . . ?
H26A C26 H26C 109.5 . . ?
H26B C26 H26C 109.5 . . ?
N1S C1S C2S 177.2(11) . . ?
C1S C2S H2SA 109.5 . . ?
C1S C2S H2SB 109.5 . . ?
C1S C2S H2SC 109.5 . . ?
H2SA C2S H2SB 109.5 . . ?
H2SA C2S H2SC 109.5 . . ?
H2SB C2S H2SC 109.5 . . ?
F1 B1 F2 108.3(5) . . ?
F3 B1 F1 108.9(7) . . ?
F3 B1 F2 110.6(5) . . ?
F3 B1 F4 110.8(6) . . ?
F4 B1 F1 110.0(5) . . ?
F4 B1 F2 108.2(7) . . ?
F5 B2 F6 109.3(7) . . ?
F5 B2 F7 111.0(7) . . ?
F5 B2 F8 107.5(7) . . ?
F6 B2 F8 108.8(7) . . ?
F7 B2 F6 109.7(7) . . ?
F7 B2 F8 110.5(7) . . ?
C21 C22a H22B 109.5 . . ?
C21 C22a H22C 109.5 . . ?

loop_
_geom_bond_atom_site_label_1
_geom_bond_atom_site_label_2
_geom_bond_distance
_geom_bond_site_symmetry_2
_geom_bond_publ_flag
Pd1 N1 1.947(5) . ?
Pd1 N2 2.210(5) . ?
Pd1 N3 2.201(5) . ?
Pd1 N4 2.011(5) . ?
Pd1 C1 2.563(6) . ?
C20a H20A 0.9800 . ?
C20a H20B 0.9800 . ?
C20a H20C 0.9800 . ?
C22a H22A 0.9800 . ?
C22a H22B 0.9800 . ?
C22a H22C 0.9800 . ?
N1 C9 1.343(7) . ?
N1 C13 1.340(7) . ?
N2 C7 1.542(8) . ?
N2 C8 1.496(8) . ?
N2 C17 1.553(8) . ?
N3 C14 1.518(8) . ?
N3 C15 1.551(8) . ?
N3 C21 1.555(8) . ?
N4 C25 1.142(8) . ?
C1 H1 0.949(10) . ?
C1 C2 1.390(9) . ?
C1 C6 1.378(9) . ?
C2 C3 1.395(9) . ?
C2 C15 1.509(9) . ?
C3 H3 0.9500 . ?
C3 C4 1.402(9) . ?
C4 C5 1.406(8) . ?
C4 C16 1.468(10) . ?
C5 H5 0.9500 . ?
C5 C6 1.376(9) . ?
C6 C7 1.500(9) . ?
C7 H7A 0.9900 . ?
C7 H7B 0.9900 . ?
C8 H8A 0.9900 . ?
C8 H8B 0.9900 . ?
C8 C9 1.490(8) . ?
C9 C10 1.384(8) . ?
C10 H10 0.9500 . ?
C10 C11 1.388(8) . ?
C11 H11 0.9500 . ?
C11 C12 1.386(8) . ?
C12 H12 0.9500 . ?
C12 C13 1.390(8) . ?
C13 C14 1.488(8) . ?
C14 H14A 0.9900 . ?
C14 H14B 0.9900 . ?
C15 H15A 0.9900 . ?
C15 H15B 0.9900 . ?
C16 H16A 0.9800 . ?
C16 H16B 0.9800 . ?
C16 H16C 0.9800 . ?
C17 C18 1.520(9) . ?
C17 C19 1.517(9) . ?
C17 C20 1.538(8) . ?
C18 H18A 0.9800 . ?
C18 H18B 0.9800 . ?
C18 H18C 0.9800 . ?
C19 H19A 0.9800 . ?
C19 H19B 0.9800 . ?
C19 H19C 0.9800 . ?
C21 C23 1.538(9) . ?
C21 C24 1.518(9) . ?
C21 C22 1.535(9) . ?
C23 H23A 0.9800 . ?
C23 H23B 0.9800 . ?
C23 H23C 0.9800 . ?
C24 H24A 0.9800 . ?
C24 H24B 0.9800 . ?
C24 H24C 0.9800 . ?
C25 C26 1.445(9) . ?
C26 H26A 0.9800 . ?
C26 H26B 0.9800 . ?
C26 H26C 0.9800 . ?
N1S C1S 1.165(12) . ?
C1S C2S 1.427(12) . ?
C2S H2SA 0.9800 . ?
C2S H2SB 0.9800 . ?
C2S H2SC 0.9800 . ?
B1 F1 1.400(9) . ?
B1 F2 1.403(9) . ?
B1 F3 1.382(9) . ?
B1 F4 1.390(9) . ?
B2 F5 1.364(11) . ?
B2 F6 1.386(10) . ?
B2 F7 1.380(10) . ?
B2 F8 1.390(10) . ?

loop_
_geom_torsion_atom_site_label_1
_geom_torsion_atom_site_label_2
_geom_torsion_atom_site_label_3
_geom_torsion_atom_site_label_4
_geom_torsion
_geom_torsion_site_symmetry_1
_geom_torsion_site_symmetry_2
_geom_torsion_site_symmetry_3
_geom_torsion_site_symmetry_4
_geom_torsion_publ_flag
Pd1 N1 C9 C8 -8.4(7) . . . . ?
Pd1 N1 C9 C10 176.0(4) . . . . ?
Pd1 N1 C13 C12 -176.0(4) . . . . ?
Pd1 N1 C13 C14 8.3(7) . . . . ?
Pd1 N2 C7 C6 38.0(6) . . . . ?
Pd1 N2 C8 C9 -26.7(6) . . . . ?
Pd1 N2 C17 C20a -163.5(4) . . . . ?
Pd1 N2 C17 C18 -43.5(6) . . . . ?
Pd1 N2 C17 C19 76.6(6) . . . . ?
Pd1 N3 C14 C13 25.3(6) . . . . ?
Pd1 N3 C15 C2 -39.6(5) . . . . ?
Pd1 N3 C21 C23 -79.3(6) . . . . ?
C7 N2 C17 C20a 73.7(6) . . . . ?
C8 N2 C17 C20a -45.5(7) . . . . ?
Pd1 N3 C21 C22a 161.8(4) . . . . ?
Pd1 N3 C21 C24 40.0(6) . . . . ?
Pd1 C1 C2 C3 112.1(5) . . . . ?
Pd1 C1 C2 C15 -54.6(5) . . . . ?
Pd1 C1 C6 C5 -111.4(5) . . . . ?
Pd1 C1 C6 C7 54.8(5) . . . . ?
N1 C9 C10 C11 -1.2(9) . . . . ?
N1 C13 C14 N3 -24.1(8) . . . . ?
N2 C8 C9 N1 25.2(8) . . . . ?
N2 C8 C9 C10 -159.4(6) . . . . ?
C1 C2 C3 C4 -5.1(9) . . . . ?
C1 C2 C15 N3 74.0(7) . . . . ?
C1 C6 C7 N2 -72.6(7) . . . . ?
C2 C1 C6 C5 -16.4(9) . . . . ?
C2 C1 C6 C7 149.8(6) . . . . ?
C2 C3 C4 C5 -6.0(9) . . . . ?
C2 C3 C4 C16 -179.2(6) . . . . ?
C14 N3 C21 C22a 43.9(7) . . . . ?
C15 N3 C21 C22a -75.0(6) . . . . ?
C3 C2 C15 N3 -92.1(7) . . . . ?
C3 C4 C5 C6 6.3(9) . . . . ?
C4 C5 C6 C1 4.8(9) . . . . ?
C4 C5 C6 C7 -160.3(6) . . . . ?
C5 C6 C7 N2 92.9(7) . . . . ?
C6 C1 C2 C3 16.6(9) . . . . ?
C6 C1 C2 C15 -150.1(6) . . . . ?
C7 N2 C8 C9 86.5(6) . . . . ?
C7 N2 C17 C18 -166.3(5) . . . . ?
C7 N2 C17 C19 -46.2(6) . . . . ?
C8 N2 C7 C6 -73.5(6) . . . . ?
C8 N2 C17 C18 74.5(6) . . . . ?
C8 N2 C17 C19 -165.4(5) . . . . ?
C8 C9 C10 C11 -176.4(6) . . . . ?
C9 N1 C13 C12 -3.7(9) . . . . ?
C9 N1 C13 C14 -179.4(5) . . . . ?
C9 C10 C11 C12 -1.1(9) . . . . ?
C10 C11 C12 C13 1.1(9) . . . . ?
C11 C12 C13 N1 1.3(9) . . . . ?
C11 C12 C13 C14 176.6(6) . . . . ?
C12 C13 C14 N3 160.3(6) . . . . ?
C13 N1 C9 C8 179.3(6) . . . . ?
C13 N1 C9 C10 3.7(9) . . . . ?
C14 N3 C15 C2 71.2(6) . . . . ?
C14 N3 C21 C23 162.8(5) . . . . ?
C14 N3 C21 C24 -77.9(6) . . . . ?
C15 N3 C14 C13 -87.0(6) . . . . ?
C15 N3 C21 C23 43.8(6) . . . . ?
C15 N3 C21 C24 163.2(5) . . . . ?
C15 C2 C3 C4 160.7(6) . . . . ?
C16 C4 C5 C6 179.3(6) . . . . ?
C17 N2 C7 C6 167.3(5) . . . . ?
C17 N2 C8 C9 -153.2(5) . . . . ?
C21 N3 C14 C13 153.5(5) . . . . ?
C21 N3 C15 C2 -171.0(5) . . . . ?

loop_
_twin_individual_id
_twin_individual_mass_fraction_refined
1 0.9863(10)
2 0.0137(10)
